data_1573451
loop_
_publ_author_name
'Zeng, Ming-Hua'
'Huang, Fu-Ping'
'Duan, Jingui'
'Tao, Ye'
'Dong, Qiubing'
'Wan, Jingmeng'

_publ_section_title
;
 Evolution From [Zn9] to Record-High [Zn54] Subblock and Engineering
 Hierarchical Supramolecular Framework for Enhanced Iodine Uptake
;
_journal_name_full 'Chemical Science'
_journal_paper_doi 10.1039/D4SC04474F
_journal_year 2024
_chemical_formula_moiety 'C385.2 H367.2 N165.6 O108 Zn54, 16[C3H8O2], 30[C3H7NO]'
_chemical_formula_sum 'C523.2 H705.2 N195.61 O170 Zn54'
_chemical_formula_weight 15985.07
_space_group_crystal_system cubic
_space_group_IT_number 203
_space_group_name_Hall '-F 2uv 2vw 3'
_space_group_name_H-M_alt 'F d -3 :2'
_atom_sites_solution_hydrogens mixed
_atom_sites_solution_primary dual
_audit_block_doi 10.5517/ccdc.csd.cc2j05vl
_audit_creation_date 2024-11-26
_audit_creation_method
;
Olex2 1.5
(compiled 2024.02.16 svn.r378c4104 for OlexSys, GUI svn.r6928)
;
_audit_update_record
;
2024-11-25 deposited with the CCDC.	2024-12-06 downloaded from the CCDC.
;
_cell_angle_alpha 90
_cell_angle_beta 90
_cell_angle_gamma 90
_cell_formula_units_Z 8
_cell_length_a 58.3017(2)
_cell_length_b 58.3017(2)
_cell_length_c 58.3017(2)
_cell_measurement_reflns_used 26694
_cell_measurement_temperature 100.00(10)
_cell_measurement_theta_max 76.7670
_cell_measurement_theta_min 2.5040
_cell_volume 198172.6(12)
_computing_cell_refinement 'CrysAlisPro 1.171.40.80a (Rigaku OD, 2020)'
_computing_data_collection 'CrysAlisPro 1.171.40.80a (Rigaku OD, 2020)'
_computing_data_reduction 'CrysAlisPro 1.171.40.80a (Rigaku OD, 2020)'
_computing_molecular_graphics 'Olex2 1.5 (Dolomanov et al., 2009)'
_computing_publication_material 'Olex2 1.5 (Dolomanov et al., 2009)'
_computing_structure_refinement 'SHELXL 2018/3 (Sheldrick, 2015)'
_computing_structure_solution 'SHELXT  (Sheldrick, 2015)'
_diffrn_ambient_environment N~2~
_diffrn_ambient_temperature 100.00(10)
_diffrn_detector 'Hybrid Pixel Array Detector'
_diffrn_detector_area_resol_mean 10.0000
_diffrn_detector_type HyPix
_diffrn_measured_fraction_theta_full 0.986
_diffrn_measured_fraction_theta_max 0.986
_diffrn_measurement_details
;
List of Runs (angles in degrees, time in seconds):

  # Type    Start    End  Width  t~exp~   \w     \q     \k     \f   Frames
#--------------------------------------------------------------------------
  1  \w    -39.00  18.00   0.50   30.00    --  -46.87  48.00  79.00  114
  2  \w    -48.00 -15.00   0.50  100.00    --  -88.50  48.00  79.00   66
  3  \w   -120.00 -89.00   0.50   30.00    --  -46.87-125.00-150.00   62
  4  \w     44.00  69.00   0.50  100.00    --  108.56 -61.00-150.00   50
  5  \w     39.00  65.00   0.50  100.00    --  108.56 -61.00 -30.00   52
  6  \w     38.00  66.00   0.50  100.00    --  108.56 -61.00  90.00   56
;
_diffrn_measurement_device 'four-circle diffractometer'
_diffrn_measurement_device_type 'XtaLAB Synergy, Dualflex, HyPix'
_diffrn_measurement_method '\w scans'
_diffrn_orient_matrix_type 'CrysAlisPro convention (1999,Acta A55,543-557)'
_diffrn_orient_matrix_UB_11 -0.0192307000
_diffrn_orient_matrix_UB_12 -0.0161813000
_diffrn_orient_matrix_UB_13 -0.0082583000
_diffrn_orient_matrix_UB_21 -0.0177846000
_diffrn_orient_matrix_UB_22 0.0191477000
_diffrn_orient_matrix_UB_23 0.0038267000
_diffrn_orient_matrix_UB_31 0.0036404000
_diffrn_orient_matrix_UB_32 0.0083226000
_diffrn_orient_matrix_UB_33 -0.0247897000
_diffrn_radiation_monochromator mirror
_diffrn_radiation_probe x-ray
_diffrn_radiation_type 'Cu K\a'
_diffrn_radiation_wavelength 1.54184
_diffrn_reflns_av_R_equivalents 0.0253
_diffrn_reflns_av_unetI/netI 0.0184
_diffrn_reflns_Laue_measured_fraction_full 0.986
_diffrn_reflns_Laue_measured_fraction_max 0.986
_diffrn_reflns_limit_h_max 68
_diffrn_reflns_limit_h_min -64
_diffrn_reflns_limit_k_max 69
_diffrn_reflns_limit_k_min -52
_diffrn_reflns_limit_l_max 16
_diffrn_reflns_limit_l_min -64
_diffrn_reflns_number 61406
_diffrn_reflns_point_group_measured_fraction_full 0.986
_diffrn_reflns_point_group_measured_fraction_max 0.986
_diffrn_reflns_theta_full 67.068
_diffrn_reflns_theta_max 67.068
_diffrn_reflns_theta_min 2.514
_diffrn_source 'micro-focus sealed X-ray tube'
_diffrn_source_type 'PhotonJet (Cu) X-ray Source'
_exptl_absorpt_coefficient_mu 1.908
_exptl_absorpt_correction_T_max 1.00000
_exptl_absorpt_correction_T_min 0.80498
_exptl_absorpt_correction_type multi-scan
_exptl_absorpt_process_details
;
CrysAlisPro 1.171.40.80a (Rigaku Oxford Diffraction, 2020)
Empirical absorption correction using spherical harmonics,
 implemented in SCALE3 ABSPACK scaling algorithm.
;
_exptl_crystal_colour colorless
_exptl_crystal_density_diffrn 1.072
_exptl_crystal_description Octahedron
_exptl_crystal_F_000 65550
_exptl_crystal_size_max 0.37
_exptl_crystal_size_mid 0.32
_exptl_crystal_size_min 0.3
_refine_diff_density_max 0.488
_refine_diff_density_min -0.338
_refine_diff_density_rms 0.062
_refine_ls_extinction_method none
_refine_ls_goodness_of_fit_ref 1.012
_refine_ls_hydrogen_treatment constr
_refine_ls_matrix_type full
_refine_ls_number_parameters 554
_refine_ls_number_reflns 14575
_refine_ls_number_restraints 42
_refine_ls_restrained_S_all 1.050
_refine_ls_R_factor_all 0.0434
_refine_ls_R_factor_gt 0.0390
_refine_ls_shift/su_max 0.005
_refine_ls_shift/su_mean 0.000
_refine_ls_structure_factor_coef Fsqd
_refine_ls_weighting_details 'w=1/[\s^2^(Fo^2^)+(0.0847P)^2^+263.6934P] where P=(Fo^2^+2Fc^2^)/3'
_refine_ls_weighting_scheme calc
_refine_ls_wR_factor_gt 0.1259
_refine_ls_wR_factor_ref 0.1288
_reflns_Friedel_coverage 0.000
_reflns_number_gt 12642
_reflns_number_total 14575
_reflns_threshold_expression 'I > 2\s(I)'
_cod_data_source_file d4sc04474f2.cif
_cod_data_source_block 20200607-hfp-ty-zn54_sq
_cod_original_cell_volume 198173(2)
_cod_original_sg_symbol_H-M 'F d -3'
_cod_original_formula_sum 'C523.20 H705.20 N195.61 O170.00 Zn54'
_cod_database_code 1573451
_shelx_shelxl_version_number 2018/3
_shelx_space_group_comment
;
The symmetry employed for this shelxl refinement is uniquely defined
by the following loop, which should always be used as a source of
symmetry information in preference to the above space-group names.
They are only intended as comments.
;
_shelx_estimated_absorpt_t_max 0.598
_shelx_estimated_absorpt_t_min 0.539
_olex2_refinement_description
;
1. Fixed Uiso
 At 1.2 times of:
  All C(H) groups, All C(H,H) groups, All N(H) groups, All N(H,H) groups
 At 1.5 times of:
  All C(H,H,H) groups
2. Restrained distances
 N14-C32 = N14-C33 = N14-C33'
 1.5 with sigma of 0.02
 N14-C32 \\sim N14-C33' \\sim N14-C33
 with sigma of 0.02
3. Uiso/Uaniso restraints and constraints
Uanis(O5) \\sim Ueq, Uanis(C17) \\sim Ueq, Uanis(O6) \\sim Ueq, Uanis(C33')
\\sim Ueq, Uanis(C32) \\sim Ueq, Uanis(N14) \\sim Ueq: with sigma of 0.005 and
sigma for terminal atoms of 0.01
Uanis(C33') = Uanis(C33)
4. Others
 Fixed Sof: N14(0.8) H14(0.4) H14a(0.4) C29(0.5) H29a(0.5) H29b(0.5) C32(0.8)
 H32a(0.8) H32b(0.8) H32c(0.8) C33(0.4) H33a(0.4) H33b(0.4) H33c(0.4) C33'(0.4)
 H33d(0.4) H33e(0.4) H33f(0.4)
 Fixed X: H28a(0.65534) H28b(0.63601)
 Fixed Y: H28a(0.56641) H28b(0.56624)
 Fixed Z: H28a(0.61363) H28b(0.59454)
5.a Ternary CH refined with riding coordinates:
 N13(H13), N14(H14), N14(H14a)
5.b Secondary CH2 refined with riding coordinates:
 C25(H25a,H25b), C26(H26a,H26b), C27(H27a,H27b), C29(H29a,H29b)
5.c Aromatic/amide H refined with riding coordinates:
 C3(H3), C4(H4), C5(H5), C12(H12), C13(H13a), C14(H14b), C19(H19), C20(H20),
 C21(H21)
5.d Idealised Me refined as rotating group:
 C30(H30a,H30b,H30c), C31(H31a,H31b,H31c), C32(H32a,H32b,H32c), C33(H33a,H33b,
 H33c), C33'(H33d,H33e,H33f)
;
_platon_squeeze_special_details
;
A solvent mask was calculated and 14782 electrons were 
found in a volume of 103277\%A^3^ in 7 voids per unit cell. 
This is consistent with the presence of 
16[C3H8O2], 30[C3H7NO] per formula unit 
which account for 14976 electrons 
per unit cell.
;
_platon_squeeze_void_probe_radius 1.20
_olex2_submission_special_instructions 'No special instructions were received'
_oxdiff_exptl_absorpt_empirical_details
;
Empirical correction (ABSPACK) includes:
- Absorption correction using spherical harmonics
- Frame scaling
;
_oxdiff_exptl_absorpt_empirical_full_max 1.746
_oxdiff_exptl_absorpt_empirical_full_min 0.812

loop_
_space_group_symop_operation_xyz
'x, y, z'
'z, x, y'
'y, z, x'
'-y+1/4, -z+1/4, x'
'z, -x+1/4, -y+1/4'
'-y+1/4, z, -x+1/4'
'-z+1/4, -x+1/4, y'
'-z+1/4, x, -y+1/4'
'y, -z+1/4, -x+1/4'
'-x+1/4, -y+1/4, z'
'x, -y+1/4, -z+1/4'
'-x+1/4, y, -z+1/4'
'x, y+1/2, z+1/2'
'z, x+1/2, y+1/2'
'y, z+1/2, x+1/2'
'-y+1/4, -z+3/4, x+1/2'
'z, -x+3/4, -y+3/4'
'-y+1/4, z+1/2, -x+3/4'
'-z+1/4, -x+3/4, y+1/2'
'-z+1/4, x+1/2, -y+3/4'
'y, -z+3/4, -x+3/4'
'-x+1/4, -y+3/4, z+1/2'
'x, -y+3/4, -z+3/4'
'-x+1/4, y+1/2, -z+3/4'
'x+1/2, y, z+1/2'
'z+1/2, x, y+1/2'
'y+1/2, z, x+1/2'
'-y+3/4, -z+1/4, x+1/2'
'z+1/2, -x+1/4, -y+3/4'
'-y+3/4, z, -x+3/4'
'-z+3/4, -x+1/4, y+1/2'
'-z+3/4, x, -y+3/4'
'y+1/2, -z+1/4, -x+3/4'
'-x+3/4, -y+1/4, z+1/2'
'x+1/2, -y+1/4, -z+3/4'
'-x+3/4, y, -z+3/4'
'x+1/2, y+1/2, z'
'z+1/2, x+1/2, y'
'y+1/2, z+1/2, x'
'-y+3/4, -z+3/4, x'
'z+1/2, -x+3/4, -y+1/4'
'-y+3/4, z+1/2, -x+1/4'
'-z+3/4, -x+3/4, y'
'-z+3/4, x+1/2, -y+1/4'
'y+1/2, -z+3/4, -x+1/4'
'-x+3/4, -y+3/4, z'
'x+1/2, -y+3/4, -z+1/4'
'-x+3/4, y+1/2, -z+1/4'
'-x, -y, -z'
'-z, -x, -y'
'-y, -z, -x'
'y-1/4, z-1/4, -x'
'-z, x-1/4, y-1/4'
'y-1/4, -z, x-1/4'
'z-1/4, x-1/4, -y'
'z-1/4, -x, y-1/4'
'-y, z-1/4, x-1/4'
'x-1/4, y-1/4, -z'
'-x, y-1/4, z-1/4'
'x-1/4, -y, z-1/4'
'-x, -y+1/2, -z+1/2'
'-z, -x+1/2, -y+1/2'
'-y, -z+1/2, -x+1/2'
'y-1/4, z+1/4, -x+1/2'
'-z, x+1/4, y+1/4'
'y-1/4, -z+1/2, x+1/4'
'z-1/4, x+1/4, -y+1/2'
'z-1/4, -x+1/2, y+1/4'
'-y, z+1/4, x+1/4'
'x-1/4, y+1/4, -z+1/2'
'-x, y+1/4, z+1/4'
'x-1/4, -y+1/2, z+1/4'
'-x+1/2, -y, -z+1/2'
'-z+1/2, -x, -y+1/2'
'-y+1/2, -z, -x+1/2'
'y+1/4, z-1/4, -x+1/2'
'-z+1/2, x-1/4, y+1/4'
'y+1/4, -z, x+1/4'
'z+1/4, x-1/4, -y+1/2'
'z+1/4, -x, y+1/4'
'-y+1/2, z-1/4, x+1/4'
'x+1/4, y-1/4, -z+1/2'
'-x+1/2, y-1/4, z+1/4'
'x+1/4, -y, z+1/4'
'-x+1/2, -y+1/2, -z'
'-z+1/2, -x+1/2, -y'
'-y+1/2, -z+1/2, -x'
'y+1/4, z+1/4, -x'
'-z+1/2, x+1/4, y-1/4'
'y+1/4, -z+1/2, x-1/4'
'z+1/4, x+1/4, -y'
'z+1/4, -x+1/2, y-1/4'
'-y+1/2, z+1/4, x-1/4'
'x+1/4, y+1/4, -z'
'-x+1/2, y+1/4, z-1/4'
'x+1/4, -y+1/2, z-1/4'

loop_
_atom_site_label
_atom_site_type_symbol
_atom_site_fract_x
_atom_site_fract_y
_atom_site_fract_z
_atom_site_U_iso_or_equiv
_atom_site_adp_type
_atom_site_occupancy
_atom_site_site_symmetry_order
_atom_site_calc_flag
_atom_site_refinement_flags_posn
_atom_site_refinement_flags_adp
_atom_site_refinement_flags_occupancy
_atom_site_disorder_assembly
_atom_site_disorder_group
Zn1 Zn 0.58685(2) 0.52261(2) 0.66549(2) 0.04391(9) Uani 1 1 d . . . . .
Zn2 Zn 0.625000 0.51550(2) 0.625000 0.03948(10) Uani 1 2 d S T P . .
Zn3 Zn 0.55439(2) 0.44540(2) 0.58030(2) 0.05489(10) Uani 1 1 d . . . . .
Zn4 Zn 0.57469(2) 0.42091(2) 0.62663(2) 0.05398(10) Uani 1 1 d . . . . .
Zn5 Zn 0.58186(2) 0.38371(2) 0.66914(2) 0.08989(16) Uani 1 1 d . . . . .
O1 O 0.59046(3) 0.55333(3) 0.72987(3) 0.0518(4) Uani 1 1 d . . . . .
O2 O 0.59041(3) 0.54855(3) 0.69184(3) 0.0505(4) Uani 1 1 d . . . . .
O3 O 0.54095(3) 0.42334(3) 0.55433(3) 0.0655(5) Uani 1 1 d . . . . .
O4 O 0.54337(4) 0.41482(4) 0.51701(3) 0.0846(6) Uani 1 1 d . . . . .
O5 O 0.55223(7) 0.38221(10) 0.73383(7) 0.1845(19) Uani 1 1 d . U . . .
O6 O 0.55765(5) 0.37678(6) 0.69563(6) 0.1281(11) Uani 1 1 d . U . . .
O7 O 0.54919(3) 0.42589(3) 0.60605(3) 0.0616(4) Uani 1 1 d . . . . .
O8 O 0.56226(3) 0.39797(3) 0.64696(4) 0.0725(5) Uani 1 1 d . . . . .
O9 O 0.64327(3) 0.53605(2) 0.60679(3) 0.0458(3) Uani 1 1 d . . . . .
N1 N 0.59011(3) 0.50402(3) 0.69533(3) 0.0464(4) Uani 1 1 d . . . . .
N2 N 0.59076(3) 0.48567(3) 0.65363(3) 0.0431(4) Uani 1 1 d . . . . .
N3 N 0.58380(3) 0.44992(3) 0.66668(3) 0.0508(4) Uani 1 1 d . . . . .
N4 N 0.58360(3) 0.44968(3) 0.64311(3) 0.0493(4) Uani 1 1 d . . . . .
N5 N 0.58304(3) 0.46655(3) 0.59384(3) 0.0483(4) Uani 1 1 d . . . . .
N6 N 0.60543(3) 0.49483(3) 0.60608(3) 0.0437(4) Uani 1 1 d . . . . .
N7 N 0.60644(3) 0.49528(3) 0.58256(3) 0.0485(4) Uani 1 1 d . . . . .
N8 N 0.57221(3) 0.45483(4) 0.55163(3) 0.0553(5) Uani 1 1 d . . . . .
N9 N 0.59797(5) 0.39695(5) 0.69748(5) 0.0856(8) Uani 1 1 d . . . . .
N10 N 0.61415(4) 0.40129(4) 0.65484(4) 0.0625(5) Uani 1 1 d . . . . .
N11 N 0.64899(4) 0.41325(4) 0.66709(4) 0.0605(5) Uani 1 1 d . . . . .
N12 N 0.64920(4) 0.41143(3) 0.64362(4) 0.0573(5) Uani 1 1 d . . . . .
N13 N 0.52921(4) 0.47034(4) 0.58462(4) 0.0672(6) Uani 1 1 d . . . . .
H13 H 0.514139 0.462502 0.582247 0.081 Uiso 1 1 calc R U . . .
N14 N 0.58963(9) 0.35105(7) 0.66123(10) 0.1095(13) Uani 0.8 1 d D U P . .
H14 H 0.603668 0.346482 0.669958 0.131 Uiso 0.4 1 calc R U P A 1
H14A H 0.576446 0.341054 0.665748 0.131 Uiso 0.4 1 calc R U P B 2
C1 C 0.59066(4) 0.54125(4) 0.71175(4) 0.0489(5) Uani 1 1 d . . . . .
C2 C 0.59120(4) 0.51554(4) 0.71517(4) 0.0496(5) Uani 1 1 d . . . . .
C3 C 0.59206(5) 0.50409(4) 0.73610(4) 0.0560(6) Uani 1 1 d . . . . .
H3 H 0.592958 0.512365 0.750112 0.067 Uiso 1 1 calc R U . . .
C4 C 0.59157(5) 0.48044(4) 0.73600(4) 0.0604(6) Uani 1 1 d . . . . .
H4 H 0.592247 0.472251 0.750072 0.073 Uiso 1 1 calc R U . . .
C5 C 0.59009(5) 0.46858(4) 0.71544(4) 0.0567(6) Uani 1 1 d . . . . .
H5 H 0.589526 0.452293 0.715224 0.068 Uiso 1 1 calc R U . . .
C6 C 0.58946(4) 0.48106(4) 0.69518(4) 0.0480(5) Uani 1 1 d . . . . .
C7 C 0.58809(4) 0.47167(4) 0.67192(4) 0.0458(5) Uani 1 1 d . . . . .
C8 C 0.58792(3) 0.47126(4) 0.63605(4) 0.0431(5) Uani 1 1 d . . . . .
C9 C 0.59144(4) 0.47753(4) 0.61219(4) 0.0432(5) Uani 1 1 d . . . . .
C10 C 0.59297(4) 0.47809(4) 0.57624(4) 0.0489(5) Uani 1 1 d . . . . .
C11 C 0.58831(4) 0.47107(4) 0.55267(4) 0.0541(5) Uani 1 1 d . . . . .
C12 C 0.59917(5) 0.47894(5) 0.53297(4) 0.0614(6) Uani 1 1 d . . . . .
H12 H 0.610566 0.490560 0.533760 0.074 Uiso 1 1 calc R U . . .
C13 C 0.59293(5) 0.46935(5) 0.51212(5) 0.0692(7) Uani 1 1 d . . . . .
H13A H 0.599892 0.474536 0.498328 0.083 Uiso 1 1 calc R U . . .
C14 C 0.57640(5) 0.45208(5) 0.51143(5) 0.0692(7) Uani 1 1 d . . . . .
H14B H 0.572153 0.445257 0.497258 0.083 Uiso 1 1 calc R U . . .
C15 C 0.56634(5) 0.44505(5) 0.53159(4) 0.0613(6) Uani 1 1 d . . . . .
C16 C 0.54861(5) 0.42623(5) 0.53437(5) 0.0671(7) Uani 1 1 d . . . . .
C17 C 0.56343(9) 0.38424(10) 0.71558(10) 0.1285(16) Uani 1 1 d . U . . .
C18 C 0.58672(7) 0.39576(8) 0.71758(7) 0.1064(13) Uani 1 1 d . . . . .
C19 C 0.59650(8) 0.40394(8) 0.73724(7) 0.1085(14) Uani 1 1 d . . . . .
H19 H 0.588582 0.402839 0.751438 0.130 Uiso 1 1 calc R U . . .
C20 C 0.61792(7) 0.41379(7) 0.73629(6) 0.0928(11) Uani 1 1 d . . . . .
H20 H 0.624825 0.419730 0.749799 0.111 Uiso 1 1 calc R U . . .
C21 C 0.62931(6) 0.41499(6) 0.71558(5) 0.0806(9) Uani 1 1 d . . . . .
H21 H 0.644186 0.421568 0.714613 0.097 Uiso 1 1 calc R U . . .
C22 C 0.61855(5) 0.40636(5) 0.69624(5) 0.0710(7) Uani 1 1 d . . . . .
C23 C 0.62783(5) 0.40713(5) 0.67282(5) 0.0618(6) Uani 1 1 d . . . . .
C24 C 0.62824(5) 0.40448(4) 0.63705(5) 0.0591(6) Uani 1 1 d . . . . .
C25 C 0.52888(5) 0.41274(6) 0.60785(6) 0.0811(9) Uani 1 1 d . . . . .
H25A H 0.530071 0.399427 0.597377 0.097 Uiso 1 1 calc R U . . .
H25B H 0.515786 0.422219 0.602631 0.097 Uiso 1 1 calc R U . . .
C26 C 0.52404(7) 0.40442(9) 0.63082(8) 0.1178(16) Uani 1 1 d . . . . .
H26A H 0.509040 0.396502 0.630102 0.141 Uiso 1 1 calc R U . . .
H26B H 0.521850 0.418108 0.640624 0.141 Uiso 1 1 calc R U . . .
C27 C 0.53963(7) 0.38921(8) 0.64308(8) 0.1064(13) Uani 1 1 d . . . . .
H27A H 0.532703 0.385451 0.658118 0.128 Uiso 1 1 calc R U . . .
H27B H 0.540942 0.374718 0.634321 0.128 Uiso 1 1 calc R U . . .
C28 C 0.64061(5) 0.56006(4) 0.60934(5) 0.0617(7) Uani 1 1 d . . . . .
C29 C 0.63340(11) 0.56710(9) 0.63258(11) 0.0764(18) Uani 0.5 1 d . . P . .
H29A H 0.634420 0.584025 0.633436 0.092 Uiso 0.5 1 calc R U P . .
H29B H 0.644656 0.560832 0.643641 0.092 Uiso 0.5 1 calc R U P . .
C30 C 0.52888(6) 0.47965(7) 0.60839(7) 0.0971(12) Uani 1 1 d . . . . .
H30A H 0.528529 0.466941 0.619382 0.146 Uiso 1 1 calc R U . . .
H30B H 0.515222 0.489230 0.610462 0.146 Uiso 1 1 calc R U . . .
H30C H 0.542664 0.488915 0.610970 0.146 Uiso 1 1 calc R U . . .
C31 C 0.53028(8) 0.48927(9) 0.56761(9) 0.1292(18) Uani 1 1 d . . . . .
H31A H 0.543511 0.499079 0.570967 0.194 Uiso 1 1 calc R U . . .
H31B H 0.516183 0.498387 0.568481 0.194 Uiso 1 1 calc R U . . .
H31C H 0.531847 0.482841 0.552160 0.194 Uiso 1 1 calc R U . . .
C32 C 0.59370(16) 0.34812(11) 0.63850(16) 0.176(3) Uani 0.8 1 d D U P C .
H32A H 0.579513 0.350737 0.629881 0.265 Uiso 0.8 1 calc R U P . .
H32B H 0.599120 0.332448 0.635756 0.265 Uiso 0.8 1 calc R U P . .
H32C H 0.605423 0.359065 0.633454 0.265 Uiso 0.8 1 calc R U P . .
C33 C 0.6098(3) 0.3435(3) 0.6734(4) 0.216(6) Uani 0.4 1 d D . P C 2
H33A H 0.623491 0.349973 0.666147 0.325 Uiso 0.4 1 calc R U P C 2
H33B H 0.610629 0.326713 0.673000 0.325 Uiso 0.4 1 calc R U P C 2
H33C H 0.608949 0.348667 0.689391 0.325 Uiso 0.4 1 calc R U P C 2
H28A H 0.655341 0.566409 0.613630 0.260 Uiso 1 1 d . U . D 2
H28B H 0.636009 0.566240 0.594540 0.260 Uiso 1 1 d . U . E 2
C33' C 0.5715(3) 0.3349(3) 0.6662(4) 0.216(6) Uani 0.4 1 d D U P C 1
H33D H 0.578204 0.319639 0.668806 0.325 Uiso 0.4 1 calc R U P C 1
H33E H 0.560864 0.334193 0.653283 0.325 Uiso 0.4 1 calc R U P C 1
H33F H 0.563302 0.339762 0.680051 0.325 Uiso 0.4 1 calc R U P C 1

loop_
_atom_site_aniso_label
_atom_site_aniso_U_11
_atom_site_aniso_U_22
_atom_site_aniso_U_33
_atom_site_aniso_U_23
_atom_site_aniso_U_13
_atom_site_aniso_U_12
Zn1 0.04619(16) 0.04307(16) 0.04248(16) 0.00294(11) 0.00057(11) 0.00192(12)
Zn2 0.0391(2) 0.0375(2) 0.0418(2) 0.000 -0.00329(15) 0.000
Zn3 0.04638(17) 0.0665(2) 0.05177(18) -0.00878(14) -0.00807(13) -0.00828(14)
Zn4 0.05430(19) 0.04744(18) 0.0602(2) -0.00365(13) -0.00848(14) -0.01022(13)
Zn5 0.0859(3) 0.0845(3) 0.0993(3) 0.0341(2) -0.0149(2) -0.0234(2)
O1 0.0636(10) 0.0481(8) 0.0437(8) -0.0027(7) 0.0002(7) 0.0005(7)
O2 0.0640(10) 0.0437(8) 0.0439(8) 0.0008(6) 0.0022(7) 0.0002(7)
O3 0.0538(10) 0.0842(13) 0.0583(11) -0.0144(9) -0.0095(8) -0.0158(9)
O4 0.0873(14) 0.1059(16) 0.0605(11) -0.0223(11) -0.0099(10) -0.0333(12)
O5 0.138(3) 0.289(5) 0.127(3) 0.078(3) 0.032(2) -0.045(3)
O6 0.1070(19) 0.162(3) 0.115(2) 0.0502(19) -0.0005(17) -0.0434(18)
O7 0.0501(9) 0.0718(11) 0.0628(10) -0.0032(8) -0.0089(8) -0.0164(8)
O8 0.0694(12) 0.0644(11) 0.0836(13) 0.0111(10) -0.0119(10) -0.0231(9)
O9 0.0507(8) 0.0372(7) 0.0494(8) -0.0019(6) 0.0044(6) -0.0011(6)
N1 0.0522(10) 0.0438(10) 0.0433(9) 0.0004(8) -0.0008(8) 0.0014(8)
N2 0.0423(9) 0.0425(9) 0.0445(9) -0.0007(7) -0.0036(7) 0.0008(7)
N3 0.0571(11) 0.0471(10) 0.0481(10) 0.0016(8) -0.0026(8) -0.0045(8)
N4 0.0526(11) 0.0467(10) 0.0485(10) 0.0007(8) -0.0060(8) -0.0066(8)
N5 0.0462(10) 0.0500(10) 0.0487(10) -0.0033(8) -0.0082(8) -0.0058(8)
N6 0.0422(9) 0.0467(10) 0.0422(9) 0.0012(7) -0.0055(7) -0.0018(7)
N7 0.0484(10) 0.0531(11) 0.0439(10) -0.0009(8) -0.0075(8) -0.0013(8)
N8 0.0518(11) 0.0685(13) 0.0457(10) -0.0069(9) -0.0108(8) -0.0054(9)
N9 0.0801(17) 0.0963(19) 0.0804(17) 0.0374(15) -0.0027(14) -0.0096(15)
N10 0.0645(13) 0.0541(12) 0.0688(14) 0.0105(10) -0.0067(11) -0.0043(10)
N11 0.0648(13) 0.0578(12) 0.0590(12) 0.0123(10) -0.0099(10) 0.0027(10)
N12 0.0607(12) 0.0509(11) 0.0602(12) 0.0069(9) -0.0087(10) 0.0027(9)
N13 0.0527(12) 0.0790(15) 0.0699(14) -0.0110(12) -0.0110(10) -0.0003(11)
N14 0.120(3) 0.068(2) 0.141(3) 0.028(2) -0.011(3) -0.028(2)
C1 0.0524(13) 0.0463(12) 0.0478(13) 0.0011(10) 0.0004(10) -0.0007(10)
C2 0.0558(13) 0.0484(12) 0.0445(12) -0.0013(9) 0.0003(10) 0.0013(10)
C3 0.0724(16) 0.0512(13) 0.0442(12) 0.0011(10) -0.0020(11) -0.0028(11)
C4 0.0790(17) 0.0556(14) 0.0467(13) 0.0073(11) -0.0002(12) -0.0012(12)
C5 0.0704(16) 0.0467(12) 0.0530(13) 0.0059(10) -0.0013(11) -0.0003(11)
C6 0.0537(12) 0.0437(11) 0.0467(12) 0.0024(9) -0.0019(10) -0.0012(9)
C7 0.0493(12) 0.0410(11) 0.0471(12) 0.0022(9) -0.0027(9) -0.0012(9)
C8 0.0382(10) 0.0437(11) 0.0472(11) -0.0007(9) -0.0056(9) -0.0025(8)
C9 0.0390(10) 0.0440(11) 0.0466(11) -0.0002(9) -0.0076(9) -0.0004(8)
C10 0.0459(12) 0.0552(13) 0.0455(12) -0.0020(10) -0.0085(9) -0.0023(10)
C11 0.0532(13) 0.0610(14) 0.0481(13) -0.0053(11) -0.0084(10) -0.0034(11)
C12 0.0689(16) 0.0666(16) 0.0486(13) -0.0002(11) -0.0090(12) -0.0110(13)
C13 0.0805(19) 0.0768(18) 0.0503(14) -0.0010(13) -0.0062(13) -0.0075(15)
C14 0.0726(17) 0.0849(19) 0.0502(14) -0.0108(13) -0.0125(12) -0.0094(15)
C15 0.0573(14) 0.0721(16) 0.0544(14) -0.0103(12) -0.0144(11) -0.0044(12)
C16 0.0570(15) 0.0837(19) 0.0607(16) -0.0137(14) -0.0148(12) -0.0107(13)
C17 0.108(3) 0.157(3) 0.121(3) 0.044(3) 0.020(3) -0.017(3)
C18 0.091(3) 0.139(4) 0.089(3) 0.051(3) 0.000(2) -0.010(2)
C19 0.104(3) 0.148(4) 0.074(2) 0.040(2) 0.008(2) 0.016(3)
C20 0.101(3) 0.112(3) 0.0655(19) 0.0240(18) -0.0031(18) 0.019(2)
C21 0.088(2) 0.086(2) 0.0679(19) 0.0195(16) -0.0068(16) 0.0111(17)
C22 0.0745(18) 0.0673(17) 0.0711(18) 0.0188(14) -0.0069(14) 0.0016(14)
C23 0.0659(16) 0.0554(14) 0.0640(16) 0.0116(12) -0.0084(12) 0.0008(12)
C24 0.0612(15) 0.0468(13) 0.0693(16) 0.0044(11) -0.0090(12) 0.0014(11)
C25 0.0645(17) 0.092(2) 0.087(2) 0.0053(17) -0.0126(15) -0.0324(16)
C26 0.075(2) 0.162(4) 0.116(3) 0.043(3) -0.014(2) -0.049(3)
C27 0.084(2) 0.114(3) 0.121(3) 0.032(2) -0.024(2) -0.046(2)
C28 0.0756(17) 0.0383(12) 0.0713(16) -0.0024(11) 0.0256(13) -0.0010(11)
C29 0.094(5) 0.046(3) 0.090(5) -0.019(3) 0.040(3) -0.021(3)
C30 0.0710(19) 0.119(3) 0.101(3) -0.052(2) -0.0240(18) 0.0227(19)
C31 0.111(3) 0.125(4) 0.152(4) 0.045(3) 0.031(3) 0.042(3)
C32 0.201(7) 0.079(4) 0.250(8) -0.014(5) 0.012(6) -0.022(4)
C33 0.236(10) 0.164(8) 0.249(10) 0.009(8) 0.026(8) 0.003(8)
C33' 0.236(10) 0.164(8) 0.249(10) 0.009(8) 0.026(8) 0.003(8)

loop_
_atom_type_symbol
_atom_type_description
_atom_type_scat_dispersion_real
_atom_type_scat_dispersion_imag
_atom_type_scat_source
C C 0.0181 0.0091 'International Tables Vol C Tables 4.2.6.8 and 6.1.1.4'
H H 0.0000 0.0000 'International Tables Vol C Tables 4.2.6.8 and 6.1.1.4'
N N 0.0311 0.0180 'International Tables Vol C Tables 4.2.6.8 and 6.1.1.4'
O O 0.0492 0.0322 'International Tables Vol C Tables 4.2.6.8 and 6.1.1.4'
Zn Zn -1.5491 0.6778 'International Tables Vol C Tables 4.2.6.8 and 6.1.1.4'

loop_
_geom_angle_atom_site_label_1
_geom_angle_atom_site_label_2
_geom_angle_atom_site_label_3
_geom_angle
_geom_angle_site_symmetry_1
_geom_angle_site_symmetry_3
_geom_angle_publ_flag
O1 Zn1 O2 105.58(6) 9_566 . ?
O1 Zn1 N1 101.52(7) 9_566 . ?
O1 Zn1 N2 88.65(6) 9_566 . ?
O2 Zn1 N2 150.20(6) . . ?
O9 Zn1 O1 120.47(7) 12_656 9_566 ?
O9 Zn1 O2 97.93(6) 12_656 . ?
O9 Zn1 N1 137.34(7) 12_656 . ?
O9 Zn1 N2 96.94(6) 12_656 . ?
N1 Zn1 O2 76.08(6) . . ?
N1 Zn1 N2 75.47(7) . . ?
O9 Zn2 O9 102.92(9) . 12_656 ?
O9 Zn2 N6 112.85(7) . . ?
O9 Zn2 N6 112.85(7) 12_656 12_656 ?
O9 Zn2 N6 111.42(7) . 12_656 ?
O9 Zn2 N6 111.42(7) 12_656 . ?
N6 Zn2 N6 105.59(10) . 12_656 ?
O3 Zn3 N5 149.57(7) . . ?
O7 Zn3 O3 98.08(8) . . ?
O7 Zn3 N5 99.83(7) . . ?
O7 Zn3 N8 152.24(9) . . ?
O7 Zn3 N13 102.07(9) . . ?
N8 Zn3 O3 76.63(7) . . ?
N8 Zn3 N5 76.06(7) . . ?
N8 Zn3 N13 105.65(9) . . ?
N13 Zn3 O3 104.34(8) . . ?
N13 Zn3 N5 95.72(8) . . ?
O7 Zn4 N4 111.83(8) . . ?
O7 Zn4 N12 105.06(8) . 12_656 ?
O8 Zn4 O7 101.35(8) . . ?
O8 Zn4 N4 112.57(8) . . ?
O8 Zn4 N12 117.14(9) . 12_656 ?
N4 Zn4 N12 108.47(8) . 12_656 ?
O6 Zn5 N10 152.81(12) . . ?
O8 Zn5 O6 100.17(11) . . ?
O8 Zn5 N9 130.83(10) . . ?
O8 Zn5 N10 92.88(8) . . ?
O8 Zn5 N14 112.97(17) . . ?
N9 Zn5 O6 77.92(12) . . ?
N9 Zn5 N10 75.51(10) . . ?
N14 Zn5 O6 97.80(18) . . ?
N14 Zn5 N9 115.96(17) . . ?
N14 Zn5 N10 98.88(15) . . ?
C1 O1 Zn1 119.06(14) . 8_656 ?
C1 O2 Zn1 115.25(14) . . ?
C16 O3 Zn3 116.43(16) . . ?
C17 O6 Zn5 114.7(3) . . ?
Zn3 O7 Zn4 117.14(8) . . ?
C25 O7 Zn3 120.94(17) . . ?
C25 O7 Zn4 121.11(18) . . ?
Zn5 O8 Zn4 119.45(10) . . ?
C27 O8 Zn4 119.7(2) . . ?
C27 O8 Zn5 120.1(2) . . ?
Zn1 O9 Zn2 117.15(7) 12_656 . ?
C28 O9 Zn1 122.94(14) . 12_656 ?
C28 O9 Zn2 119.81(13) . . ?
C2 N1 Zn1 118.04(15) . . ?
C2 N1 C6 120.56(19) . . ?
C6 N1 Zn1 121.23(15) . . ?
C7 N2 Zn1 108.68(14) . . ?
C8 N2 Zn1 144.79(15) . . ?
C8 N2 C7 102.20(18) . . ?
C7 N3 N4 103.97(18) . . ?
N3 N4 Zn4 119.39(14) . . ?
C8 N4 Zn4 133.16(15) . . ?
C8 N4 N3 107.14(18) . . ?
C9 N5 Zn3 145.49(16) . . ?
C9 N5 C10 102.21(18) . . ?
C10 N5 Zn3 109.10(14) . . ?
N7 N6 Zn2 121.13(14) . . ?
C9 N6 Zn2 130.84(14) . . ?
C9 N6 N7 107.75(17) . . ?
C10 N7 N6 103.75(18) . . ?
C11 N8 Zn3 120.74(16) . . ?
C11 N8 C15 121.3(2) . . ?
C15 N8 Zn3 117.84(18) . . ?
C18 N9 Zn5 117.3(3) . . ?
C22 N9 Zn5 121.9(2) . . ?
C22 N9 C18 120.8(3) . . ?
C23 N10 Zn5 108.18(18) . . ?
C24 N10 Zn5 147.86(19) . . ?
C24 N10 C23 101.7(2) . . ?
C23 N11 N12 103.8(2) . . ?
N11 N12 Zn4 124.95(17) . 12_656 ?
C24 N12 Zn4 127.32(18) . 12_656 ?
C24 N12 N11 107.4(2) . . ?
Zn3 N13 H13 106.5 . . ?
C30 N13 Zn3 112.13(19) . . ?
C30 N13 H13 106.5 . . ?
C31 N13 Zn3 114.1(2) . . ?
C31 N13 H13 106.5 . . ?
C31 N13 C30 110.6(3) . . ?
Zn5 N14 H14 108.7 . . ?
Zn5 N14 H14A 108.6 . . ?
C32 N14 Zn5 112.5(4) . . ?
C32 N14 H14 108.7 . . ?
C32 N14 H14A 108.6 . . ?
C32 N14 C33 107.5(11) . . ?
C32 N14 C33' 104.1(11) . . ?
C33 N14 Zn5 111.1(9) . . ?
C33 N14 H14A 108.6 . . ?
C33' N14 Zn5 114.1(9) . . ?
C33' N14 H14 108.7 . . ?
O1 C1 C2 116.1(2) . . ?
O2 C1 O1 126.2(2) . . ?
O2 C1 C2 117.7(2) . . ?
N1 C2 C1 112.48(19) . . ?
N1 C2 C3 121.2(2) . . ?
C3 C2 C1 126.3(2) . . ?
C2 C3 H3 120.8 . . ?
C4 C3 C2 118.4(2) . . ?
C4 C3 H3 120.8 . . ?
C3 C4 H4 119.9 . . ?
C3 C4 C5 120.2(2) . . ?
C5 C4 H4 119.9 . . ?
C4 C5 H5 120.8 . . ?
C4 C5 C6 118.4(2) . . ?
C6 C5 H5 120.8 . . ?
N1 C6 C5 121.2(2) . . ?
N1 C6 C7 112.38(19) . . ?
C5 C6 C7 126.4(2) . . ?
N2 C7 C6 119.92(19) . . ?
N3 C7 N2 114.6(2) . . ?
N3 C7 C6 125.4(2) . . ?
N2 C8 N4 112.07(19) . . ?
N2 C8 C9 123.97(19) . . ?
N4 C8 C9 123.67(19) . . ?
N5 C9 N6 111.62(19) . . ?
N5 C9 C8 126.4(2) . . ?
N6 C9 C8 121.86(18) . . ?
N5 C10 C11 119.6(2) . . ?
N7 C10 N5 114.68(19) . . ?
N7 C10 C11 125.7(2) . . ?
N8 C11 C10 111.9(2) . . ?
N8 C11 C12 121.1(2) . . ?
C12 C11 C10 126.9(2) . . ?
C11 C12 H12 120.9 . . ?
C13 C12 C11 118.2(3) . . ?
C13 C12 H12 120.9 . . ?
C12 C13 H13A 120.1 . . ?
C12 C13 C14 119.8(3) . . ?
C14 C13 H13A 120.1 . . ?
C13 C14 H14B 120.5 . . ?
C15 C14 C13 119.0(2) . . ?
C15 C14 H14B 120.5 . . ?
N8 C15 C14 120.5(2) . . ?
N8 C15 C16 112.8(2) . . ?
C14 C15 C16 126.7(2) . . ?
O3 C16 C15 116.0(2) . . ?
O4 C16 O3 126.3(3) . . ?
O4 C16 C15 117.7(3) . . ?
O5 C17 O6 126.7(5) . . ?
O5 C17 C18 116.2(5) . . ?
O6 C17 C18 117.0(4) . . ?
N9 C18 C17 113.1(4) . . ?
N9 C18 C19 120.6(4) . . ?
C19 C18 C17 126.3(4) . . ?
C18 C19 H19 120.3 . . ?
C18 C19 C20 119.4(4) . . ?
C20 C19 H19 120.3 . . ?
C19 C20 H20 120.2 . . ?
C19 C20 C21 119.6(4) . . ?
C21 C20 H20 120.2 . . ?
C20 C21 H21 120.8 . . ?
C20 C21 C22 118.4(4) . . ?
C22 C21 H21 120.8 . . ?
N9 C22 C21 121.2(3) . . ?
N9 C22 C23 113.4(3) . . ?
C21 C22 C23 125.4(3) . . ?
N10 C23 C22 119.5(3) . . ?
N11 C23 N10 114.7(3) . . ?
N11 C23 C22 125.7(3) . . ?
N10 C24 N12 112.3(2) . . ?
N10 C24 C24 126.2(3) . 12_656 ?
N12 C24 C24 120.8(3) . 12_656 ?
O7 C25 H25A 108.7 . . ?
O7 C25 H25B 108.7 . . ?
O7 C25 C26 114.3(3) . . ?
H25A C25 H25B 107.6 . . ?
C26 C25 H25A 108.7 . . ?
C26 C25 H25B 108.7 . . ?
C25 C26 H26A 106.7 . . ?
C25 C26 H26B 106.7 . . ?
C25 C26 C27 122.3(4) . . ?
H26A C26 H26B 106.6 . . ?
C27 C26 H26A 106.7 . . ?
C27 C26 H26B 106.7 . . ?
O8 C27 C26 115.8(3) . . ?
O8 C27 H27A 108.3 . . ?
O8 C27 H27B 108.3 . . ?
C26 C27 H27A 108.3 . . ?
C26 C27 H27B 108.3 . . ?
H27A C27 H27B 107.4 . . ?
O9 C28 C29 113.7(3) . . ?
O9 C28 C29 113.4(3) . 12_656 ?
O9 C28 H28A 107.9(2) . . ?
O9 C28 H28B 107.7(2) . . ?
C29 C28 C29 52.0(5) . 12_656 ?
C29 C28 H28A 128.9(3) 12_656 . ?
C29 C28 H28A 84.8(3) . . ?
C29 C28 H28B 129.2(4) . . ?
C29 C28 H28B 85.5(3) 12_656 . ?
H28A C28 H28B 109.4(2) . . ?
C28 C29 C28 117.9(4) . 12_656 ?
C28 C29 H29A 107.8 . . ?
C28 C29 H29A 107.8 12_656 . ?
C28 C29 H29B 107.8 . . ?
C28 C29 H29B 107.8 12_656 . ?
H29A C29 H29B 107.2 . . ?
N13 C30 H30A 109.5 . . ?
N13 C30 H30B 109.5 . . ?
N13 C30 H30C 109.5 . . ?
H30A C30 H30B 109.5 . . ?
H30A C30 H30C 109.5 . . ?
H30B C30 H30C 109.5 . . ?
N13 C31 H31A 109.5 . . ?
N13 C31 H31B 109.5 . . ?
N13 C31 H31C 109.5 . . ?
H31A C31 H31B 109.5 . . ?
H31A C31 H31C 109.5 . . ?
H31B C31 H31C 109.5 . . ?
N14 C32 H32A 109.5 . . ?
N14 C32 H32B 109.5 . . ?
N14 C32 H32C 109.5 . . ?
H32A C32 H32B 109.5 . . ?
H32A C32 H32C 109.5 . . ?
H32B C32 H32C 109.5 . . ?
N14 C33 H33A 109.5 . . ?
N14 C33 H33B 109.5 . . ?
N14 C33 H33C 109.5 . . ?
H33A C33 H33B 109.5 . . ?
H33A C33 H33C 109.5 . . ?
H33B C33 H33C 109.5 . . ?
N14 C33' H33D 109.5 . . ?
N14 C33' H33E 109.5 . . ?
N14 C33' H33F 109.5 . . ?
H33D C33' H33E 109.5 . . ?
H33D C33' H33F 109.5 . . ?
H33E C33' H33F 109.5 . . ?

loop_
_geom_bond_atom_site_label_1
_geom_bond_atom_site_label_2
_geom_bond_distance
_geom_bond_site_symmetry_2
_geom_bond_publ_flag
Zn1 O1 1.9903(16) 9_566 ?
Zn1 O2 2.1658(16) . ?
Zn1 O9 1.9087(15) 12_656 ?
Zn1 N1 2.0585(18) . ?
Zn1 N2 2.2736(18) . ?
Zn2 O9 1.9232(15) 12_656 ?
Zn2 O9 1.9231(15) . ?
Zn2 N6 1.9925(18) . ?
Zn2 N6 1.9926(18) 12_656 ?
Zn3 O3 2.1353(17) . ?
Zn3 O7 1.9081(19) . ?
Zn3 N5 2.2213(18) . ?
Zn3 N8 2.043(2) . ?
Zn3 N13 2.081(2) . ?
Zn4 O7 1.9323(17) . ?
Zn4 O8 1.9286(19) . ?
Zn4 N4 2.0017(19) . ?
Zn4 N12 2.005(2) 12_656 ?
Zn5 O6 2.131(3) . ?
Zn5 O8 1.915(2) . ?
Zn5 N9 2.051(3) . ?
Zn5 N10 2.300(2) . ?
Zn5 N14 2.011(5) . ?
O1 C1 1.270(3) . ?
O2 C1 1.236(3) . ?
O3 C16 1.258(3) . ?
O4 C16 1.249(3) . ?
O5 C17 1.254(6) . ?
O6 C17 1.287(6) . ?
O7 C25 1.415(3) . ?
O8 C27 1.433(4) . ?
O9 C28 1.416(3) . ?
N1 C2 1.339(3) . ?
N1 C6 1.339(3) . ?
N2 C7 1.352(3) . ?
N2 C8 1.336(3) . ?
N3 N4 1.374(3) . ?
N3 C7 1.328(3) . ?
N4 C8 1.347(3) . ?
N5 C9 1.339(3) . ?
N5 C10 1.356(3) . ?
N6 N7 1.373(3) . ?
N6 C9 1.345(3) . ?
N7 C10 1.326(3) . ?
N8 C11 1.334(3) . ?
N8 C15 1.344(3) . ?
N9 C18 1.345(5) . ?
N9 C22 1.322(4) . ?
N10 C23 1.360(4) . ?
N10 C24 1.336(4) . ?
N11 N12 1.372(3) . ?
N11 C23 1.327(4) . ?
N12 C24 1.343(3) . ?
N13 H13 1.0000 . ?
N13 C30 1.488(4) . ?
N13 C31 1.485(5) . ?
N14 H14 1.0000 . ?
N14 H14A 1.0000 . ?
N14 C32 1.357(8) . ?
N14 C33 1.443(12) . ?
N14 C33' 1.445(12) . ?
C1 C2 1.512(3) . ?
C2 C3 1.392(3) . ?
C3 H3 0.9500 . ?
C3 C4 1.379(4) . ?
C4 H4 0.9500 . ?
C4 C5 1.387(4) . ?
C5 H5 0.9500 . ?
C5 C6 1.388(3) . ?
C6 C7 1.465(3) . ?
C8 C9 1.453(3) . ?
C10 C11 1.459(3) . ?
C11 C12 1.390(4) . ?
C12 H12 0.9500 . ?
C12 C13 1.387(4) . ?
C13 H13A 0.9500 . ?
C13 C14 1.394(4) . ?
C14 H14B 0.9500 . ?
C14 C15 1.376(4) . ?
C15 C16 1.516(4) . ?
C17 C18 1.519(6) . ?
C18 C19 1.366(6) . ?
C19 H19 0.9500 . ?
C19 C20 1.376(6) . ?
C20 H20 0.9500 . ?
C20 C21 1.380(5) . ?
C21 H21 0.9500 . ?
C21 C22 1.385(5) . ?
C22 C23 1.470(4) . ?
C24 C24 1.455(5) 12_656 ?
C25 H25A 0.9900 . ?
C25 H25B 0.9900 . ?
C25 C26 1.452(5) . ?
C26 H26A 0.9900 . ?
C26 H26B 0.9900 . ?
C26 C27 1.457(6) . ?
C27 H27A 0.9900 . ?
C27 H27B 0.9900 . ?
C28 C29 1.477(6) . ?
C28 C29 1.533(6) 12_656 ?
C28 H28A 0.968(3) . ?
C28 H28B 0.973(3) . ?
C29 H29A 0.9900 . ?
C29 H29B 0.9900 . ?
C30 H30A 0.9800 . ?
C30 H30B 0.9800 . ?
C30 H30C 0.9800 . ?
C31 H31A 0.9800 . ?
C31 H31B 0.9800 . ?
C31 H31C 0.9800 . ?
C32 H32A 0.9800 . ?
C32 H32B 0.9800 . ?
C32 H32C 0.9800 . ?
C33 H33A 0.9800 . ?
C33 H33B 0.9800 . ?
C33 H33C 0.9800 . ?
C33' H33D 0.9800 . ?
C33' H33E 0.9800 . ?
C33' H33F 0.9800 . ?

loop_
_geom_torsion_atom_site_label_1
_geom_torsion_atom_site_label_2
_geom_torsion_atom_site_label_3
_geom_torsion_atom_site_label_4
_geom_torsion
_geom_torsion_site_symmetry_1
_geom_torsion_site_symmetry_2
_geom_torsion_site_symmetry_3
_geom_torsion_site_symmetry_4
_geom_torsion_publ_flag
Zn1 O1 C1 O2 10.0(3) 8_656 . . . ?
Zn1 O1 C1 C2 -169.84(15) 8_656 . . . ?
Zn1 O2 C1 O1 -173.09(19) . . . . ?
Zn1 O2 C1 C2 6.7(3) . . . . ?
Zn1 O9 C28 C29 148.6(3) 12_656 . . 12_656 ?
Zn1 O9 C28 C29 -154.3(3) 12_656 . . . ?
Zn1 N1 C2 C1 -2.1(3) . . . . ?
Zn1 N1 C2 C3 176.23(19) . . . . ?
Zn1 N1 C6 C5 -175.58(18) . . . . ?
Zn1 N1 C6 C7 4.4(3) . . . . ?
Zn1 N2 C7 N3 162.66(16) . . . . ?
Zn1 N2 C7 C6 -15.8(2) . . . . ?
Zn1 N2 C8 N4 -150.6(2) . . . . ?
Zn1 N2 C8 C9 35.4(4) . . . . ?
Zn2 O9 C28 C29 -27.5(4) . . . 12_656 ?
Zn2 O9 C28 C29 29.5(4) . . . . ?
Zn2 N6 N7 C10 174.34(15) . . . . ?
Zn2 N6 C9 N5 -174.05(15) . . . . ?
Zn2 N6 C9 C8 1.6(3) . . . . ?
Zn3 O3 C16 O4 178.2(3) . . . . ?
Zn3 O3 C16 C15 -0.1(3) . . . . ?
Zn3 O7 C25 C26 -162.2(3) . . . . ?
Zn3 N5 C9 N6 -154.3(2) . . . . ?
Zn3 N5 C9 C8 30.3(4) . . . . ?
Zn3 N5 C10 N7 164.53(16) . . . . ?
Zn3 N5 C10 C11 -15.5(3) . . . . ?
Zn3 N8 C11 C10 7.5(3) . . . . ?
Zn3 N8 C11 C12 -174.6(2) . . . . ?
Zn3 N8 C15 C14 174.6(2) . . . . ?
Zn3 N8 C15 C16 -6.4(3) . . . . ?
Zn4 O7 C25 C26 28.4(4) . . . . ?
Zn4 O8 C27 C26 -25.6(5) . . . . ?
Zn4 N4 C8 N2 172.79(16) . . . . ?
Zn4 N4 C8 C9 -13.2(3) . . . . ?
Zn4 N12 C24 N10 -174.53(17) 12_656 . . . ?
Zn4 N12 C24 C24 -3.8(3) 12_656 . . 12_656 ?
Zn5 O6 C17 O5 -179.6(5) . . . . ?
Zn5 O6 C17 C18 -2.6(6) . . . . ?
Zn5 O8 C27 C26 164.1(3) . . . . ?
Zn5 N9 C18 C17 0.5(5) . . . . ?
Zn5 N9 C18 C19 179.1(3) . . . . ?
Zn5 N9 C22 C21 -179.2(2) . . . . ?
Zn5 N9 C22 C23 2.4(4) . . . . ?
Zn5 N10 C23 N11 167.23(18) . . . . ?
Zn5 N10 C23 C22 -13.1(3) . . . . ?
Zn5 N10 C24 N12 -157.3(2) . . . . ?
Zn5 N10 C24 C24 32.6(4) . . . 12_656 ?
O1 C1 C2 N1 176.6(2) . . . . ?
O1 C1 C2 C3 -1.7(4) . . . . ?
O2 C1 C2 N1 -3.3(3) . . . . ?
O2 C1 C2 C3 178.4(2) . . . . ?
O5 C17 C18 N9 178.7(5) . . . . ?
O5 C17 C18 C19 0.3(8) . . . . ?
O6 C17 C18 N9 1.5(7) . . . . ?
O6 C17 C18 C19 -177.0(5) . . . . ?
O7 C25 C26 C27 -60.7(6) . . . . ?
O9 C28 C29 C28 -66.7(5) . . . 12_656 ?
N1 C2 C3 C4 -0.5(4) . . . . ?
N1 C6 C7 N2 9.0(3) . . . . ?
N1 C6 C7 N3 -169.3(2) . . . . ?
N2 C8 C9 N5 -160.0(2) . . . . ?
N2 C8 C9 N6 25.0(3) . . . . ?
N3 N4 C8 N2 -0.5(2) . . . . ?
N3 N4 C8 C9 173.51(19) . . . . ?
N4 N3 C7 N2 -0.1(3) . . . . ?
N4 N3 C7 C6 178.3(2) . . . . ?
N4 C8 C9 N5 26.7(3) . . . . ?
N4 C8 C9 N6 -148.3(2) . . . . ?
N5 C10 C11 N8 6.7(3) . . . . ?
N5 C10 C11 C12 -171.1(3) . . . . ?
N6 N7 C10 N5 0.6(3) . . . . ?
N6 N7 C10 C11 -179.4(2) . . . . ?
N7 N6 C9 N5 -0.3(2) . . . . ?
N7 N6 C9 C8 175.40(19) . . . . ?
N7 C10 C11 N8 -173.3(2) . . . . ?
N7 C10 C11 C12 8.9(4) . . . . ?
N8 C11 C12 C13 -0.4(4) . . . . ?
N8 C15 C16 O3 4.1(4) . . . . ?
N8 C15 C16 O4 -174.3(3) . . . . ?
N9 C18 C19 C20 1.0(7) . . . . ?
N9 C22 C23 N10 8.4(4) . . . . ?
N9 C22 C23 N11 -172.0(3) . . . . ?
N11 N12 C24 N10 -0.8(3) . . . . ?
N11 N12 C24 C24 169.95(16) . . . 12_656 ?
N12 N11 C23 N10 0.3(3) . . . . ?
N12 N11 C23 C22 -179.4(3) . . . . ?
C1 C2 C3 C4 177.6(2) . . . . ?
C2 N1 C6 C5 -0.5(4) . . . . ?
C2 N1 C6 C7 179.5(2) . . . . ?
C2 C3 C4 C5 -0.4(4) . . . . ?
C3 C4 C5 C6 0.9(4) . . . . ?
C4 C5 C6 N1 -0.4(4) . . . . ?
C4 C5 C6 C7 179.5(2) . . . . ?
C5 C6 C7 N2 -171.0(2) . . . . ?
C5 C6 C7 N3 10.7(4) . . . . ?
C6 N1 C2 C1 -177.3(2) . . . . ?
C6 N1 C2 C3 1.0(4) . . . . ?
C7 N2 C8 N4 0.4(2) . . . . ?
C7 N2 C8 C9 -173.6(2) . . . . ?
C7 N3 N4 Zn4 -174.03(15) . . . . ?
C7 N3 N4 C8 0.4(2) . . . . ?
C8 N2 C7 N3 -0.2(3) . . . . ?
C8 N2 C7 C6 -178.7(2) . . . . ?
C9 N5 C10 N7 -0.7(3) . . . . ?
C9 N5 C10 C11 179.3(2) . . . . ?
C9 N6 N7 C10 -0.2(2) . . . . ?
C10 N5 C9 N6 0.6(2) . . . . ?
C10 N5 C9 C8 -174.9(2) . . . . ?
C10 C11 C12 C13 177.2(3) . . . . ?
C11 N8 C15 C14 -1.9(4) . . . . ?
C11 N8 C15 C16 177.1(2) . . . . ?
C11 C12 C13 C14 -0.9(4) . . . . ?
C12 C13 C14 C15 0.8(5) . . . . ?
C13 C14 C15 N8 0.5(4) . . . . ?
C13 C14 C15 C16 -178.3(3) . . . . ?
C14 C15 C16 O3 -177.0(3) . . . . ?
C14 C15 C16 O4 4.6(5) . . . . ?
C15 N8 C11 C10 -176.1(2) . . . . ?
C15 N8 C11 C12 1.8(4) . . . . ?
C17 C18 C19 C20 179.4(4) . . . . ?
C18 N9 C22 C21 0.9(5) . . . . ?
C18 N9 C22 C23 -177.4(3) . . . . ?
C18 C19 C20 C21 -0.8(6) . . . . ?
C19 C20 C21 C22 0.7(5) . . . . ?
C20 C21 C22 N9 -0.8(5) . . . . ?
C20 C21 C22 C23 177.4(3) . . . . ?
C21 C22 C23 N10 -169.9(3) . . . . ?
C21 C22 C23 N11 9.8(5) . . . . ?
C22 N9 C18 C17 -179.6(4) . . . . ?
C22 N9 C18 C19 -1.1(6) . . . . ?
C23 N10 C24 N12 0.9(3) . . . . ?
C23 N10 C24 C24 -169.22(15) . . . 12_656 ?
C23 N11 N12 Zn4 174.20(17) . . . 12_656 ?
C23 N11 N12 C24 0.3(3) . . . . ?
C24 N10 C23 N11 -0.8(3) . . . . ?
C24 N10 C23 C22 178.9(2) . . . . ?
C25 C26 C27 O8 59.6(6) . . . . ?
C29 C28 C29 C28 35.3(5) 12_656 . . 12_656 ?
